data_1558112
loop_
_publ_author_name
'Harms, Sven'
'K\"oferstein, Roberto'
'G\"orls, Helmar'
'Robl, Christian'

_publ_section_title
;
 Syntheses and Crystal Structures of Two Cadmium Methanetetrabenzoates
 Featured by Open Framework and Infinite Layers
;
_journal_issue 14
_journal_name_full 'Zeitschrift f\"ur anorganische und allgemeine Chemie'
_journal_page_first 912
_journal_paper_doi 10.1002/zaac.201900089
_journal_volume 645
_journal_year 2019
_chemical_formula_moiety 'C49 H32 Cd2 N4 O8, 3.5(C3 H7 N O)'
_chemical_formula_sum 'C59.5 H56.5 Cd2 N7.5 O11.5'
_chemical_formula_weight 1285.42
_space_group_IT_number 2
_space_group_name_Hall '-P 1'
_space_group_name_H-M_alt 'P -1'
_symmetry_cell_setting triclinic
_symmetry_space_group_name_H-M 'P -1'
_atom_sites_solution_hydrogens geom
_atom_sites_solution_primary direct
_atom_sites_solution_secondary difmap
_audit_creation_method SHELXL-97
_cell_angle_alpha 85.831(2)
_cell_angle_beta 88.351(2)
_cell_angle_gamma 68.261(1)
_cell_formula_units_Z 2
_cell_length_a 12.2484(4)
_cell_length_b 14.1885(5)
_cell_length_c 20.3349(4)
_cell_measurement_reflns_used 20389
_cell_measurement_temperature 183(2)
_cell_measurement_theta_max 27.45
_cell_measurement_theta_min 2.09
_cell_volume 3273.91(17)
_computing_cell_refinement DENZO
_computing_data_collection COLLECT
_computing_data_reduction DENZO
_computing_molecular_graphics SHELXTL/PC
_computing_publication_material SHELXL-97
_computing_structure_refinement 'SHELXL-97 (Sheldrick, 2008)'
_computing_structure_solution 'SHELXS-97 (Sheldrick, 2008)'
_diffrn_ambient_temperature 183(2)
_diffrn_measured_fraction_theta_full 0.944
_diffrn_measured_fraction_theta_max 0.944
_diffrn_measurement_device_type KappaCCD
_diffrn_measurement_method 'phi- + omega-scan'
_diffrn_radiation_monochromator graphite
_diffrn_radiation_source 'fine-focus sealed tube'
_diffrn_radiation_type MoK\a
_diffrn_radiation_wavelength 0.71073
_diffrn_reflns_av_R_equivalents 0.0341
_diffrn_reflns_av_sigmaI/netI 0.0650
_diffrn_reflns_limit_h_max 14
_diffrn_reflns_limit_h_min -15
_diffrn_reflns_limit_k_max 18
_diffrn_reflns_limit_k_min -15
_diffrn_reflns_limit_l_max 26
_diffrn_reflns_limit_l_min -26
_diffrn_reflns_number 20389
_diffrn_reflns_theta_full 27.45
_diffrn_reflns_theta_max 27.45
_diffrn_reflns_theta_min 2.09
_exptl_absorpt_coefficient_mu 0.709
_exptl_absorpt_correction_T_max 0.7456
_exptl_absorpt_correction_T_min 0.6539
_exptl_absorpt_correction_type multi-scan
_exptl_absorpt_process_details 'SADABS, Bruker-AXS, 2002'
_exptl_crystal_colour colopurless
_exptl_crystal_density_diffrn 1.304
_exptl_crystal_density_method 'not measured'
_exptl_crystal_description prism
_exptl_crystal_F_000 1308
_exptl_crystal_size_max 0.088
_exptl_crystal_size_mid 0.082
_exptl_crystal_size_min 0.076
_refine_diff_density_max 5.869
_refine_diff_density_min -2.312
_refine_diff_density_rms 0.203
_refine_ls_extinction_method none
_refine_ls_goodness_of_fit_ref 1.039
_refine_ls_hydrogen_treatment constr
_refine_ls_matrix_type full
_refine_ls_number_parameters 767
_refine_ls_number_reflns 14138
_refine_ls_number_restraints 0
_refine_ls_restrained_S_all 1.039
_refine_ls_R_factor_all 0.1191
_refine_ls_R_factor_gt 0.0918
_refine_ls_shift/su_max 0.009
_refine_ls_shift/su_mean 0.000
_refine_ls_structure_factor_coef Fsqd
_refine_ls_weighting_details 'calc w=1/[\s^2^(Fo^2^)+(0.1423P)^2^+28.7307P] where P=(Fo^2^+2Fc^2^)/3'
_refine_ls_weighting_scheme calc
_refine_ls_wR_factor_gt 0.2408
_refine_ls_wR_factor_ref 0.2633
_reflns_number_gt 10541
_reflns_number_total 14138
_reflns_threshold_expression >2sigma(I)
_cod_data_source_file FO3420_NEU.cif
_cod_data_source_block FO3420
_cod_original_sg_symbol_H-M P-1
_cod_original_formula_sum 'C59.50 H56.50 Cd2 N7.50 O11.50'
_cod_database_code 1558112

loop_
_symmetry_equiv_pos_as_xyz
'x, y, z'
'-x, -y, -z'

loop_
_atom_site_label
_atom_site_type_symbol
_atom_site_fract_x
_atom_site_fract_y
_atom_site_fract_z
_atom_site_U_iso_or_equiv
_atom_site_adp_type
_atom_site_occupancy
_atom_site_symmetry_multiplicity
_atom_site_calc_flag
_atom_site_refinement_flags
_atom_site_disorder_assembly
_atom_site_disorder_group
Cd1 Cd -0.10378(5) 0.18997(4) 0.15124(2) 0.02221(16) Uani 1 1 d . . .
Cd2 Cd -0.13832(5) 0.18676(4) 0.32142(2) 0.02611(17) Uani 1 1 d . . .
O1 O 0.0018(5) 0.2273(4) 0.2642(3) 0.0351(13) Uani 1 1 d . . .
O2 O -0.0462(5) 0.3190(4) 0.1683(3) 0.0333(12) Uani 1 1 d . . .
O3 O 0.7448(5) 0.2447(4) 0.2324(3) 0.0330(13) Uani 1 1 d . . .
O4 O 0.6920(5) 0.3271(4) 0.1354(3) 0.0334(12) Uani 1 1 d . . .
O5 O 0.0842(5) 1.0329(4) 0.1645(3) 0.0301(11) Uani 1 1 d . . .
O6 O -0.0717(5) 1.0528(4) 0.2286(3) 0.0280(11) Uani 1 1 d . . .
O7 O 0.2765(6) 0.7330(5) 0.5904(3) 0.0419(15) Uani 1 1 d . . .
O8 O 0.1298(8) 0.6853(6) 0.6146(3) 0.057(2) Uani 1 1 d . . .
N1 N -0.0525(6) 0.2039(5) 0.0413(3) 0.0270(13) Uani 1 1 d . . .
N2 N -0.1817(6) 0.0971(5) 0.0885(3) 0.0277(13) Uani 1 1 d . . .
N3 N 0.0028(7) 0.0607(6) 0.3850(3) 0.0387(17) Uani 1 1 d . . .
N4 N -0.2058(7) 0.0545(6) 0.3507(4) 0.0386(16) Uani 1 1 d . . .
C1 C 0.2245(6) 0.5717(5) 0.3067(3) 0.0196(13) Uani 1 1 d . . .
C2 C 0.1494(6) 0.5090(5) 0.2893(3) 0.0216(14) Uani 1 1 d . . .
C3 C 0.0876(7) 0.5299(6) 0.2300(3) 0.0266(15) Uani 1 1 d . . .
H3A H 0.0797 0.5898 0.2033 0.032 Uiso 1 1 calc R . .
C4 C 0.0376(7) 0.4636(6) 0.2098(3) 0.0282(15) Uani 1 1 d . . .
H4A H -0.0031 0.4779 0.1690 0.034 Uiso 1 1 calc R . .
C5 C 0.0467(7) 0.3758(6) 0.2492(3) 0.0254(14) Uani 1 1 d . . .
C6 C 0.1056(7) 0.3573(6) 0.3089(4) 0.0299(16) Uani 1 1 d . . .
H6A H 0.1096 0.2996 0.3370 0.036 Uiso 1 1 calc R . .
C7 C 0.1586(7) 0.4220(6) 0.3280(4) 0.0299(16) Uani 1 1 d . . .
H7A H 0.2017 0.4064 0.3680 0.036 Uiso 1 1 calc R . .
C8 C -0.0032(7) 0.3026(6) 0.2267(4) 0.0308(16) Uani 1 1 d . . .
C9 C 0.3446(6) 0.5092(5) 0.2788(3) 0.0225(14) Uani 1 1 d . . .
C10 C 0.4298(7) 0.4334(6) 0.3175(3) 0.0263(15) Uani 1 1 d . . .
H10A H 0.4160 0.4257 0.3635 0.032 Uiso 1 1 calc R . .
C11 C 0.5332(7) 0.3696(6) 0.2908(3) 0.0282(16) Uani 1 1 d . . .
H11A H 0.5887 0.3183 0.3184 0.034 Uiso 1 1 calc R . .
C12 C 0.5569(6) 0.3798(5) 0.2240(3) 0.0238(14) Uani 1 1 d . . .
C13 C 0.4720(6) 0.4517(6) 0.1838(3) 0.0269(15) Uani 1 1 d . . .
H13A H 0.4853 0.4573 0.1377 0.032 Uiso 1 1 calc R . .
C14 C 0.3677(6) 0.5152(5) 0.2109(3) 0.0238(14) Uani 1 1 d . . .
H14A H 0.3105 0.5640 0.1828 0.029 Uiso 1 1 calc R . .
C15 C 0.6702(6) 0.3143(5) 0.1948(3) 0.0233(14) Uani 1 1 d . . .
C16 C 0.1749(6) 0.6831(5) 0.2767(3) 0.0214(13) Uani 1 1 d . . .
C17 C 0.2479(6) 0.7328(6) 0.2535(3) 0.0257(15) Uani 1 1 d . . .
H17A H 0.3304 0.6963 0.2527 0.031 Uiso 1 1 calc R . .
C18 C 0.2029(7) 0.8353(6) 0.2313(4) 0.0278(15) Uani 1 1 d . . .
H18A H 0.2542 0.8674 0.2140 0.033 Uiso 1 1 calc R . .
C19 C 0.0829(6) 0.8901(5) 0.2346(3) 0.0222(14) Uani 1 1 d . . .
C20 C 0.0098(6) 0.8416(5) 0.2600(3) 0.0235(14) Uani 1 1 d . . .
H20A H -0.0722 0.8791 0.2631 0.028 Uiso 1 1 calc R . .
C21 C 0.0543(6) 0.7390(5) 0.2810(3) 0.0239(14) Uani 1 1 d . . .
H21A H 0.0029 0.7069 0.2982 0.029 Uiso 1 1 calc R . .
C22 C 0.0299(7) 0.9998(5) 0.2072(3) 0.0254(15) Uani 1 1 d . . .
C23 C 0.2265(6) 0.5853(5) 0.3812(3) 0.0231(14) Uani 1 1 d . . .
C24 C 0.1324(7) 0.5902(6) 0.4222(3) 0.0269(15) Uani 1 1 d . . .
H24A H 0.0695 0.5744 0.4061 0.032 Uiso 1 1 calc R . .
C25 C 0.1292(7) 0.6179(6) 0.4867(3) 0.0289(16) Uani 1 1 d . . .
H25A H 0.0653 0.6190 0.5146 0.035 Uiso 1 1 calc R . .
C26 C 0.2191(7) 0.6443(6) 0.5110(4) 0.0305(16) Uani 1 1 d . . .
C27 C 0.3144(8) 0.6380(6) 0.4703(4) 0.0335(18) Uani 1 1 d . . .
H27A H 0.3775 0.6534 0.4865 0.040 Uiso 1 1 calc R . .
C28 C 0.3180(7) 0.6096(6) 0.4063(4) 0.0309(17) Uani 1 1 d . . .
H28A H 0.3833 0.6064 0.3789 0.037 Uiso 1 1 calc R . .
C29 C 0.2081(8) 0.6892(6) 0.5778(4) 0.0352(19) Uani 1 1 d . . .
C30 C 0.0118(8) 0.2585(6) 0.0206(4) 0.0343(18) Uani 1 1 d . . .
H30A H 0.0363 0.2932 0.0518 0.041 Uiso 1 1 calc R . .
C31 C 0.0445(10) 0.2664(8) -0.0462(4) 0.047(2) Uani 1 1 d . . .
H31A H 0.0882 0.3073 -0.0604 0.056 Uiso 1 1 calc R . .
C32 C 0.0115(10) 0.2139(8) -0.0893(4) 0.049(2) Uani 1 1 d . . .
H32A H 0.0339 0.2163 -0.1343 0.059 Uiso 1 1 calc R . .
C33 C -0.0541(9) 0.1568(7) -0.0685(4) 0.041(2) Uani 1 1 d . . .
H33A H -0.0789 0.1216 -0.0993 0.050 Uiso 1 1 calc R . .
C34 C -0.0838(7) 0.1512(6) -0.0026(4) 0.0337(18) Uani 1 1 d . . .
C35 C -0.1564(7) 0.0929(6) 0.0238(4) 0.0282(16) Uani 1 1 d . . .
C36 C -0.1969(8) 0.0360(7) -0.0156(4) 0.0383(19) Uani 1 1 d . . .
H36A H -0.1773 0.0326 -0.0612 0.046 Uiso 1 1 calc R . .
C37 C -0.2645(10) -0.0147(8) 0.0112(5) 0.053(3) Uani 1 1 d . . .
H37A H -0.2932 -0.0530 -0.0153 0.064 Uiso 1 1 calc R . .
C38 C -0.2908(9) -0.0094(8) 0.0782(6) 0.051(2) Uani 1 1 d . . .
H38A H -0.3379 -0.0435 0.0986 0.061 Uiso 1 1 calc R . .
C39 C -0.2460(8) 0.0472(7) 0.1143(5) 0.041(2) Uani 1 1 d . . .
H39A H -0.2625 0.0501 0.1602 0.049 Uiso 1 1 calc R . .
C40 C 0.1009(10) 0.0713(9) 0.4019(5) 0.053(3) Uani 1 1 d . . .
H40A H 0.1124 0.1323 0.3878 0.063 Uiso 1 1 calc R . .
C41 C 0.1869(10) -0.0028(9) 0.4391(6) 0.059(3) Uani 1 1 d . . .
H41A H 0.2574 0.0058 0.4501 0.071 Uiso 1 1 calc R . .
C42 C 0.1674(10) -0.0897(9) 0.4598(5) 0.056(3) Uani 1 1 d . . .
H42A H 0.2242 -0.1418 0.4862 0.067 Uiso 1 1 calc R . .
C43 C 0.0657(10) -0.1013(7) 0.4423(5) 0.048(2) Uani 1 1 d . . .
H43A H 0.0525 -0.1617 0.4557 0.057 Uiso 1 1 calc R . .
C44 C -0.0171(8) -0.0237(6) 0.4048(4) 0.0358(18) Uani 1 1 d . . .
C45 C -0.1313(8) -0.0289(7) 0.3845(4) 0.0367(19) Uani 1 1 d . . .
C46 C -0.1593(10) -0.1136(8) 0.3989(5) 0.049(2) Uani 1 1 d . . .
H46A H -0.1061 -0.1713 0.4231 0.059 Uiso 1 1 calc R . .
C47 C -0.2648(12) -0.1138(10) 0.3780(6) 0.067(3) Uani 1 1 d . . .
H47A H -0.2848 -0.1721 0.3871 0.080 Uiso 1 1 calc R . .
C48 C -0.3412(12) -0.0289(10) 0.3437(7) 0.073(4) Uani 1 1 d . . .
H48A H -0.4149 -0.0273 0.3292 0.088 Uiso 1 1 calc R . .
C49 C -0.3080(11) 0.0552(10) 0.3307(6) 0.062(3) Uani 1 1 d . . .
H49A H -0.3602 0.1142 0.3071 0.074 Uiso 1 1 calc R . .
O1DA O 0.1425(10) 0.3601(8) 0.6336(5) 0.089(2) Uani 1 1 d . . .
N1DA N 0.2327(9) 0.4038(9) 0.7154(5) 0.064(2) Uani 1 1 d . . .
C1DA C 0.1749(10) 0.4220(10) 0.6606(6) 0.058(2) Uani 1 1 d . . .
H1DD H 0.1553 0.4878 0.6390 0.070 Uiso 1 1 calc R . .
C2DA C 0.2736(13) 0.4758(10) 0.7426(7) 0.073(4) Uani 1 1 d . . .
H2DA H 0.2529 0.4806 0.7894 0.109 Uiso 1 1 calc R . .
H2DB H 0.2364 0.5427 0.7191 0.109 Uiso 1 1 calc R . .
H2DC H 0.3591 0.4531 0.7376 0.109 Uiso 1 1 calc R . .
C3DA C 0.2593(16) 0.3064(11) 0.7601(9) 0.096(5) Uani 1 1 d . . .
H3DA H 0.2259 0.3238 0.8039 0.143 Uiso 1 1 calc R . .
H3DB H 0.3446 0.2706 0.7637 0.143 Uiso 1 1 calc R . .
H3DC H 0.2244 0.2625 0.7412 0.143 Uiso 1 1 calc R . .
O1DB O -0.1722(10) 0.5718(8) 0.0844(5) 0.089(2) Uani 1 1 d . . .
N1DB N -0.2289(8) 0.5038(6) 0.0016(4) 0.0466(19) Uani 1 1 d . . .
C1DB C -0.2130(11) 0.5143(8) 0.0655(5) 0.057(3) Uani 1 1 d . . .
H1DA H -0.2358 0.4730 0.0977 0.068 Uiso 1 1 calc R . .
C2DB C -0.2769(11) 0.4311(8) -0.0171(5) 0.057(3) Uani 1 1 d . . .
H2DD H -0.3474 0.4661 -0.0439 0.085 Uiso 1 1 calc R . .
H2DE H -0.2975 0.3977 0.0226 0.085 Uiso 1 1 calc R . .
H2DF H -0.2183 0.3799 -0.0428 0.085 Uiso 1 1 calc R . .
C3DB C -0.1876(15) 0.5599(12) -0.0488(6) 0.082(4) Uani 1 1 d . . .
H3DD H -0.1801 0.5281 -0.0907 0.123 Uiso 1 1 calc R . .
H3DE H -0.1109 0.5595 -0.0360 0.123 Uiso 1 1 calc R . .
H3DF H -0.2439 0.6302 -0.0538 0.123 Uiso 1 1 calc R . .
N1DC N -0.5027(9) 0.7519(8) 0.0441(5) 0.016(2) Uani 0.50 1 d P . .
O1DC O -0.394(2) 0.8323(17) -0.0091(9) 0.088(7) Uani 0.50 1 d P . .
C1DC C -0.437(2) 0.8069(16) 0.0419(11) 0.053(5) Uani 0.50 1 d P . .
H1DE H -0.4206 0.8288 0.0824 0.064 Uiso 0.50 1 calc PR . .
C2DC C -0.550(2) 0.7184(19) 0.1012(9) 0.060(6) Uani 0.50 1 d P . .
H2DG H -0.5961 0.6788 0.0885 0.091 Uiso 0.50 1 calc PR . .
H2DH H -0.6012 0.7774 0.1241 0.091 Uiso 0.50 1 calc PR . .
H2DI H -0.4861 0.6757 0.1306 0.091 Uiso 0.50 1 calc PR . .
C3DC C -0.5274(15) 0.7190(14) -0.0175(8) 0.038(4) Uani 0.50 1 d P . .
H3DG H -0.5772 0.6790 -0.0091 0.057 Uiso 0.50 1 calc PR . .
H3DH H -0.4535 0.6770 -0.0379 0.057 Uiso 0.50 1 calc PR . .
H3DI H -0.5682 0.7785 -0.0473 0.057 Uiso 0.50 1 calc PR . .
N1DD N 0.3469(18) 0.0989(17) 0.1994(10) 0.064(2) Uani 0.50 1 d P . .
O1DD O 0.492(2) -0.0659(17) 0.1942(10) 0.089(2) Uani 0.50 1 d P . .
C1DD C 0.435(3) 0.020(3) 0.1713(14) 0.091(10) Uani 0.50 1 d P . .
H1DC H 0.4535 0.0343 0.1270 0.109 Uiso 0.50 1 calc PR . .
C2DD C 0.270(2) 0.1693(17) 0.1546(13) 0.063(6) Uani 0.50 1 d P . .
H2DM H 0.2108 0.2226 0.1786 0.095 Uiso 0.50 1 calc PR . .
H2DN H 0.2307 0.1351 0.1290 0.095 Uiso 0.50 1 calc PR . .
H2DO H 0.3138 0.1998 0.1248 0.095 Uiso 0.50 1 calc PR . .
C3DD C 0.3075(15) 0.0768(18) 0.2617(9) 0.048(5) Uani 0.50 1 d P . .
H3DM H 0.2457 0.1380 0.2769 0.072 Uiso 0.50 1 calc PR . .
H3DN H 0.3733 0.0540 0.2929 0.072 Uiso 0.50 1 calc PR . .
H3DO H 0.2761 0.0229 0.2591 0.072 Uiso 0.50 1 calc PR . .
N1DE N 0.3665(14) 0.2679(13) 0.4825(7) 0.042(4) Uani 0.50 1 d P . .
O1DE O 0.270(2) 0.1861(16) 0.4383(10) 0.089(2) Uani 0.50 1 d P . .
C1DE C 0.264(2) 0.2641(19) 0.4755(11) 0.058(2) Uani 0.50 1 d P . .
H1DB H 0.1931 0.3096 0.4938 0.070 Uiso 0.50 1 calc PR . .
C2DE C 0.485(3) 0.196(2) 0.4678(19) 0.096(11) Uani 0.50 1 d P . .
H2DJ H 0.5428 0.2248 0.4795 0.143 Uiso 0.50 1 calc PR . .
H2DK H 0.4909 0.1850 0.4207 0.143 Uiso 0.50 1 calc PR . .
H2DL H 0.4995 0.1318 0.4935 0.143 Uiso 0.50 1 calc PR . .
C3DE C 0.3695(17) 0.3507(17) 0.5191(9) 0.049(5) Uani 0.50 1 d P . .
H3DJ H 0.4506 0.3472 0.5217 0.074 Uiso 0.50 1 calc PR . .
H3DK H 0.3389 0.3453 0.5637 0.074 Uiso 0.50 1 calc PR . .
H3DL H 0.3209 0.4157 0.4966 0.074 Uiso 0.50 1 calc PR . .

loop_
_atom_site_aniso_label
_atom_site_aniso_U_11
_atom_site_aniso_U_22
_atom_site_aniso_U_33
_atom_site_aniso_U_23
_atom_site_aniso_U_13
_atom_site_aniso_U_12
Cd1 0.0300(3) 0.0177(3) 0.0158(2) -0.00495(17) -0.00077(19) -0.0044(2)
Cd2 0.0364(3) 0.0225(3) 0.0170(2) -0.00375(19) -0.0007(2) -0.0076(2)
O1 0.037(3) 0.033(3) 0.040(3) -0.004(2) 0.001(2) -0.018(3)
O2 0.042(3) 0.032(3) 0.029(3) -0.014(2) 0.002(2) -0.015(3)
O3 0.030(3) 0.028(3) 0.026(3) -0.011(2) 0.000(2) 0.007(2)
O4 0.034(3) 0.034(3) 0.024(3) -0.007(2) 0.003(2) -0.002(2)
O5 0.040(3) 0.018(3) 0.029(3) 0.000(2) 0.000(2) -0.006(2)
O6 0.032(3) 0.014(2) 0.030(3) -0.0044(19) 0.001(2) 0.001(2)
O7 0.048(4) 0.037(3) 0.029(3) -0.012(2) -0.011(3) 0.001(3)
O8 0.103(6) 0.053(4) 0.029(3) -0.022(3) 0.023(4) -0.042(4)
N1 0.036(3) 0.024(3) 0.018(3) -0.002(2) -0.003(2) -0.006(3)
N2 0.036(3) 0.020(3) 0.023(3) -0.009(2) -0.002(3) -0.003(3)
N3 0.048(4) 0.040(4) 0.031(3) 0.007(3) -0.005(3) -0.021(4)
N4 0.046(4) 0.030(4) 0.036(4) -0.004(3) 0.002(3) -0.010(3)
C1 0.022(3) 0.018(3) 0.016(3) -0.003(2) 0.000(2) -0.003(3)
C2 0.029(3) 0.019(3) 0.016(3) -0.007(2) 0.000(3) -0.007(3)
C3 0.036(4) 0.023(4) 0.021(3) -0.001(3) -0.001(3) -0.011(3)
C4 0.038(4) 0.028(4) 0.020(3) -0.002(3) -0.001(3) -0.014(3)
C5 0.028(4) 0.024(4) 0.024(3) -0.006(3) 0.004(3) -0.010(3)
C6 0.042(4) 0.024(4) 0.026(3) 0.000(3) -0.004(3) -0.014(3)
C7 0.042(4) 0.026(4) 0.023(3) 0.001(3) -0.009(3) -0.013(3)
C8 0.031(4) 0.026(4) 0.037(4) -0.011(3) 0.007(3) -0.012(3)
C9 0.026(3) 0.015(3) 0.021(3) -0.007(2) -0.001(3) -0.001(3)
C10 0.031(4) 0.024(4) 0.018(3) -0.003(3) -0.006(3) -0.003(3)
C11 0.030(4) 0.021(4) 0.022(3) -0.003(3) -0.002(3) 0.003(3)
C12 0.027(4) 0.021(4) 0.021(3) -0.005(3) -0.001(3) -0.006(3)
C13 0.025(3) 0.025(4) 0.021(3) -0.008(3) 0.008(3) 0.003(3)
C14 0.024(3) 0.018(3) 0.021(3) -0.002(2) -0.001(3) 0.003(3)
C15 0.027(4) 0.015(3) 0.024(3) -0.004(2) -0.002(3) -0.003(3)
C16 0.024(3) 0.018(3) 0.019(3) -0.004(2) -0.002(3) -0.003(3)
C17 0.021(3) 0.023(4) 0.027(3) -0.006(3) 0.001(3) 0.000(3)
C18 0.030(4) 0.019(4) 0.032(4) 0.000(3) 0.001(3) -0.006(3)
C19 0.030(4) 0.014(3) 0.015(3) -0.008(2) 0.000(3) 0.001(3)
C20 0.028(4) 0.014(3) 0.023(3) -0.006(2) -0.002(3) 0.001(3)
C21 0.022(3) 0.022(4) 0.025(3) -0.001(3) -0.002(3) -0.005(3)
C22 0.037(4) 0.015(3) 0.021(3) -0.007(3) -0.005(3) -0.004(3)
C23 0.028(4) 0.017(3) 0.021(3) -0.004(2) -0.004(3) -0.003(3)
C24 0.032(4) 0.023(4) 0.024(3) -0.009(3) 0.000(3) -0.007(3)
C25 0.036(4) 0.025(4) 0.020(3) -0.001(3) 0.000(3) -0.004(3)
C26 0.037(4) 0.027(4) 0.021(3) -0.004(3) -0.002(3) -0.005(3)
C27 0.040(4) 0.035(4) 0.025(4) -0.012(3) -0.007(3) -0.012(4)
C28 0.028(4) 0.036(4) 0.027(4) -0.013(3) 0.001(3) -0.008(3)
C29 0.052(5) 0.017(4) 0.028(4) -0.003(3) -0.004(4) -0.003(4)
C30 0.045(5) 0.030(4) 0.030(4) -0.005(3) 0.000(3) -0.015(4)
C31 0.063(6) 0.052(6) 0.034(4) 0.003(4) 0.008(4) -0.033(5)
C32 0.071(7) 0.054(6) 0.026(4) -0.012(4) 0.010(4) -0.025(5)
C33 0.064(6) 0.040(5) 0.017(3) -0.009(3) -0.003(4) -0.014(4)
C34 0.029(4) 0.037(5) 0.029(4) -0.010(3) -0.009(3) -0.002(3)
C35 0.030(4) 0.023(4) 0.025(3) -0.010(3) -0.006(3) 0.001(3)
C36 0.045(5) 0.041(5) 0.030(4) -0.016(3) -0.004(4) -0.014(4)
C37 0.058(6) 0.060(7) 0.055(6) -0.028(5) -0.002(5) -0.033(6)
C38 0.048(6) 0.052(6) 0.065(6) -0.015(5) 0.003(5) -0.029(5)
C39 0.041(5) 0.037(5) 0.045(5) -0.020(4) 0.013(4) -0.013(4)
C40 0.059(6) 0.059(7) 0.052(6) 0.015(5) -0.012(5) -0.038(6)
C41 0.052(6) 0.063(7) 0.061(7) 0.015(5) -0.019(5) -0.023(6)
C42 0.061(7) 0.050(6) 0.050(6) 0.009(5) -0.013(5) -0.015(5)
C43 0.067(7) 0.027(5) 0.045(5) 0.009(4) -0.013(5) -0.013(4)
C44 0.051(5) 0.024(4) 0.027(4) -0.005(3) 0.001(3) -0.008(4)
C45 0.052(5) 0.033(4) 0.024(4) -0.005(3) 0.007(3) -0.014(4)
C46 0.073(7) 0.034(5) 0.045(5) 0.001(4) 0.004(5) -0.026(5)
C47 0.079(8) 0.069(8) 0.070(8) 0.004(6) -0.001(6) -0.049(7)
C48 0.067(8) 0.060(8) 0.102(10) 0.013(7) -0.023(7) -0.035(7)
C49 0.059(7) 0.064(8) 0.074(8) 0.001(6) -0.003(6) -0.037(6)
O1DA 0.124(6) 0.089(5) 0.078(4) 0.005(3) -0.024(4) -0.067(4)
N1DA 0.056(5) 0.081(7) 0.057(5) -0.013(4) -0.001(4) -0.027(5)
C1DA 0.058(6) 0.067(7) 0.060(6) -0.002(5) 0.005(5) -0.036(5)
C2DA 0.082(9) 0.064(8) 0.085(9) -0.035(7) 0.007(7) -0.035(7)
C3DA 0.110(13) 0.060(9) 0.112(13) 0.007(8) -0.031(10) -0.025(9)
O1DB 0.124(6) 0.089(5) 0.078(4) 0.005(3) -0.024(4) -0.067(4)
N1DB 0.058(5) 0.050(5) 0.034(4) 0.004(3) -0.007(4) -0.024(4)
C1DB 0.088(8) 0.050(6) 0.045(5) 0.012(4) -0.022(5) -0.041(6)
C2DB 0.079(8) 0.043(6) 0.048(6) 0.006(4) -0.025(5) -0.020(5)
C3DB 0.118(12) 0.101(11) 0.040(6) 0.009(6) 0.009(7) -0.059(10)
N1DC 0.015(5) 0.017(5) 0.025(5) 0.000(4) -0.005(4) -0.014(4)
O1DC 0.126(17) 0.114(16) 0.072(11) -0.028(11) 0.031(11) -0.097(15)
C1DC 0.074(14) 0.043(11) 0.064(13) -0.005(9) -0.005(11) -0.044(11)
C2DC 0.090(17) 0.080(16) 0.033(9) -0.005(9) 0.024(10) -0.058(15)
C3DC 0.032(8) 0.045(10) 0.036(8) -0.014(7) 0.001(7) -0.013(8)
N1DD 0.056(5) 0.081(7) 0.057(5) -0.013(4) -0.001(4) -0.027(5)
O1DD 0.124(6) 0.089(5) 0.078(4) 0.005(3) -0.024(4) -0.067(4)
C1DD 0.074(18) 0.11(2) 0.053(14) 0.013(15) -0.005(13) 0.003(17)
C2DD 0.051(12) 0.040(12) 0.099(18) 0.011(11) 0.028(12) -0.021(10)
C3DD 0.019(8) 0.074(14) 0.045(10) -0.003(9) -0.001(7) -0.010(8)
N1DE 0.050(9) 0.048(9) 0.040(8) 0.005(7) 0.004(7) -0.032(8)
O1DE 0.124(6) 0.089(5) 0.078(4) 0.005(3) -0.024(4) -0.067(4)
C1DE 0.058(6) 0.067(7) 0.060(6) -0.002(5) 0.005(5) -0.036(5)
C2DE 0.08(2) 0.067(19) 0.15(3) -0.056(19) 0.04(2) -0.033(16)
C3DE 0.041(10) 0.067(14) 0.041(10) 0.004(9) 0.002(8) -0.022(10)

loop_
_atom_type_symbol
_atom_type_description
_atom_type_scat_dispersion_real
_atom_type_scat_dispersion_imag
_atom_type_scat_source
C C 0.0033 0.0016 'International Tables Vol C Tables 4.2.6.8 and 6.1.1.4'
H H 0.0000 0.0000 'International Tables Vol C Tables 4.2.6.8 and 6.1.1.4'
N N 0.0061 0.0033 'International Tables Vol C Tables 4.2.6.8 and 6.1.1.4'
O O 0.0106 0.0060 'International Tables Vol C Tables 4.2.6.8 and 6.1.1.4'
Cd Cd -0.8075 1.2024 'International Tables Vol C Tables 4.2.6.8 and 6.1.1.4'

loop_
_geom_angle_atom_site_label_1
_geom_angle_atom_site_label_2
_geom_angle_atom_site_label_3
_geom_angle
_geom_angle_site_symmetry_1
_geom_angle_site_symmetry_3
O2 Cd1 N1 88.1(2) . .
O2 Cd1 O6 122.16(19) . 1_545
N1 Cd1 O6 133.7(2) . 1_545
O2 Cd1 N2 154.5(2) . .
N1 Cd1 N2 70.2(2) . .
O6 Cd1 N2 83.2(2) 1_545 .
O2 Cd1 O3 91.2(2) . 1_455
N1 Cd1 O3 146.3(2) . 1_455
O6 Cd1 O3 73.36(18) 1_545 1_455
N2 Cd1 O3 99.6(2) . 1_455
O2 Cd1 O5 103.9(2) . 1_545
N1 Cd1 O5 87.3(2) . 1_545
O6 Cd1 O5 53.98(18) 1_545 1_545
N2 Cd1 O5 88.59(19) . 1_545
O3 Cd1 O5 125.37(18) 1_455 1_545
O2 Cd1 O4 85.3(2) . 1_455
N1 Cd1 O4 93.5(2) . 1_455
O6 Cd1 O4 120.72(18) 1_545 1_455
N2 Cd1 O4 83.1(2) . 1_455
O3 Cd1 O4 52.84(17) 1_455 1_455
O5 Cd1 O4 170.81(18) 1_545 1_455
O2 Cd1 Cd2 82.28(14) . .
N1 Cd1 Cd2 168.95(16) . .
O6 Cd1 Cd2 50.16(12) 1_545 .
N2 Cd1 Cd2 120.46(16) . .
O3 Cd1 Cd2 40.04(13) 1_455 .
O5 Cd1 Cd2 89.79(12) 1_545 .
O4 Cd1 Cd2 91.03(12) 1_455 .
O3 Cd2 O1 88.3(2) 1_455 .
O3 Cd2 N3 153.0(2) 1_455 .
O1 Cd2 N3 91.3(2) . .
O3 Cd2 O8 114.2(2) 1_455 2_566
O1 Cd2 O8 80.8(2) . 2_566
N3 Cd2 O8 92.3(3) . 2_566
O3 Cd2 N4 94.3(2) 1_455 .
O1 Cd2 N4 144.1(2) . .
N3 Cd2 N4 70.8(3) . .
O8 Cd2 N4 129.1(2) 2_566 .
O3 Cd2 O7 100.76(19) 1_455 2_566
O1 Cd2 O7 133.5(2) . 2_566
N3 Cd2 O7 99.0(2) . 2_566
O8 Cd2 O7 53.7(2) 2_566 2_566
N4 Cd2 O7 81.2(2) . 2_566
O3 Cd2 C29 113.0(2) 1_455 2_566
O1 Cd2 C29 107.4(2) . 2_566
N3 Cd2 C29 92.9(3) . 2_566
O8 Cd2 C29 26.6(3) 2_566 2_566
N4 Cd2 C29 104.5(3) . 2_566
O7 Cd2 C29 27.6(2) 2_566 2_566
O3 Cd2 Cd1 43.06(14) 1_455 .
O1 Cd2 Cd1 54.61(14) . .
N3 Cd2 Cd1 118.00(19) . .
O8 Cd2 Cd1 123.89(17) 2_566 .
N4 Cd2 Cd1 105.92(18) . .
O7 Cd2 Cd1 142.71(13) 2_566 .
C29 Cd2 Cd1 142.24(17) 2_566 .
C8 O1 Cd2 132.2(5) . .
C8 O2 Cd1 106.9(5) . .
C15 O3 Cd2 154.1(5) . 1_655
C15 O3 Cd1 96.2(4) . 1_655
Cd2 O3 Cd1 96.9(2) 1_655 1_655
C15 O4 Cd1 89.9(4) . 1_655
C22 O5 Cd1 86.4(4) . 1_565
C22 O6 Cd1 95.6(4) . 1_565
C29 O7 Cd2 87.1(5) . 2_566
C29 O8 Cd2 93.7(5) . 2_566
C30 N1 C34 119.0(7) . .
C30 N1 Cd1 121.9(5) . .
C34 N1 Cd1 119.0(5) . .
C39 N2 C35 118.9(7) . .
C39 N2 Cd1 122.9(5) . .
C35 N2 Cd1 118.2(5) . .
C40 N3 C44 120.3(8) . .
C40 N3 Cd2 121.1(6) . .
C44 N3 Cd2 118.5(6) . .
C49 N4 C45 119.5(9) . .
C49 N4 Cd2 122.8(7) . .
C45 N4 Cd2 117.4(6) . .
C9 C1 C23 113.5(5) . .
C9 C1 C16 113.1(6) . .
C23 C1 C16 102.7(5) . .
C9 C1 C2 101.8(5) . .
C23 C1 C2 113.1(6) . .
C16 C1 C2 113.1(5) . .
C7 C2 C3 119.0(6) . .
C7 C2 C1 119.4(6) . .
C3 C2 C1 120.8(6) . .
C4 C3 C2 120.4(7) . .
C4 C3 H3A 119.8 . .
C2 C3 H3A 119.8 . .
C3 C4 C5 120.4(7) . .
C3 C4 H4A 119.8 . .
C5 C4 H4A 119.8 . .
C6 C5 C4 118.6(7) . .
C6 C5 C8 120.7(7) . .
C4 C5 C8 120.6(7) . .
C7 C6 C5 120.8(7) . .
C7 C6 H6A 119.6 . .
C5 C6 H6A 119.6 . .
C2 C7 C6 120.7(7) . .
C2 C7 H7A 119.7 . .
C6 C7 H7A 119.7 . .
O1 C8 O2 123.3(7) . .
O1 C8 C5 119.1(7) . .
O2 C8 C5 117.5(7) . .
C10 C9 C14 116.8(6) . .
C10 C9 C1 121.7(6) . .
C14 C9 C1 120.8(6) . .
C11 C10 C9 121.8(7) . .
C11 C10 H10A 119.1 . .
C9 C10 H10A 119.1 . .
C10 C11 C12 120.6(7) . .
C10 C11 H11A 119.7 . .
C12 C11 H11A 119.7 . .
C11 C12 C13 119.0(7) . .
C11 C12 C15 121.4(6) . .
C13 C12 C15 119.7(6) . .
C14 C13 C12 120.1(6) . .
C14 C13 H13A 119.9 . .
C12 C13 H13A 119.9 . .
C13 C14 C9 121.6(6) . .
C13 C14 H14A 119.2 . .
C9 C14 H14A 119.2 . .
O4 C15 O3 120.9(7) . .
O4 C15 C12 120.5(6) . .
O3 C15 C12 118.5(6) . .
C17 C16 C21 118.6(6) . .
C17 C16 C1 121.8(6) . .
C21 C16 C1 119.1(6) . .
C16 C17 C18 121.4(7) . .
C16 C17 H17A 119.3 . .
C18 C17 H17A 119.3 . .
C19 C18 C17 119.7(7) . .
C19 C18 H18A 120.2 . .
C17 C18 H18A 120.2 . .
C20 C19 C18 119.1(6) . .
C20 C19 C22 119.5(6) . .
C18 C19 C22 121.2(7) . .
C19 C20 C21 121.2(7) . .
C19 C20 H20A 119.4 . .
C21 C20 H20A 119.4 . .
C20 C21 C16 119.8(7) . .
C20 C21 H21A 120.1 . .
C16 C21 H21A 120.1 . .
O5 C22 O6 123.4(7) . .
O5 C22 C19 119.8(7) . .
O6 C22 C19 116.7(7) . .
C24 C23 C28 118.4(6) . .
C24 C23 C1 122.1(6) . .
C28 C23 C1 118.8(7) . .
C23 C24 C25 120.6(7) . .
C23 C24 H24A 119.7 . .
C25 C24 H24A 119.7 . .
C24 C25 C26 120.8(7) . .
C24 C25 H25A 119.6 . .
C26 C25 H25A 119.6 . .
C27 C26 C25 118.7(7) . .
C27 C26 C29 120.0(7) . .
C25 C26 C29 121.1(7) . .
C28 C27 C26 120.5(7) . .
C28 C27 H27A 119.8 . .
C26 C27 H27A 119.8 . .
C27 C28 C23 121.0(8) . .
C27 C28 H28A 119.5 . .
C23 C28 H28A 119.5 . .
O8 C29 O7 123.5(8) . .
O8 C29 C26 118.3(8) . .
O7 C29 C26 118.2(8) . .
O8 C29 Cd2 59.7(4) . 2_566
O7 C29 Cd2 65.3(4) . 2_566
C26 C29 Cd2 163.6(5) . 2_566
N1 C30 C31 122.2(8) . .
N1 C30 H30A 118.9 . .
C31 C30 H30A 118.9 . .
C32 C31 C30 117.7(9) . .
C32 C31 H31A 121.1 . .
C30 C31 H31A 121.1 . .
C31 C32 C33 120.6(8) . .
C31 C32 H32A 119.7 . .
C33 C32 H32A 119.7 . .
C32 C33 C34 119.6(8) . .
C32 C33 H33A 120.2 . .
C34 C33 H33A 120.2 . .
N1 C34 C33 120.8(8) . .
N1 C34 C35 116.1(7) . .
C33 C34 C35 123.0(7) . .
N2 C35 C36 120.7(8) . .
N2 C35 C34 116.5(6) . .
C36 C35 C34 122.8(7) . .
C37 C36 C35 120.1(8) . .
C37 C36 H36A 120.0 . .
C35 C36 H36A 120.0 . .
C36 C37 C38 118.7(8) . .
C36 C37 H37A 120.6 . .
C38 C37 H37A 120.6 . .
C39 C38 C37 117.8(9) . .
C39 C38 H38A 121.1 . .
C37 C38 H38A 121.1 . .
N2 C39 C38 123.7(9) . .
N2 C39 H39A 118.2 . .
C38 C39 H39A 118.2 . .
N3 C40 C41 122.4(10) . .
N3 C40 H40A 118.8 . .
C41 C40 H40A 118.8 . .
C42 C41 C40 117.7(10) . .
C42 C41 H41A 121.1 . .
C40 C41 H41A 121.1 . .
C43 C42 C41 120.1(10) . .
C43 C42 H42A 119.9 . .
C41 C42 H42A 119.9 . .
C42 C43 C44 119.1(9) . .
C42 C43 H43A 120.4 . .
C44 C43 H43A 120.4 . .
N3 C44 C43 120.2(9) . .
N3 C44 C45 116.9(7) . .
C43 C44 C45 122.8(8) . .
N4 C45 C46 121.5(9) . .
N4 C45 C44 116.1(8) . .
C46 C45 C44 122.4(9) . .
C47 C46 C45 119.4(10) . .
C47 C46 H46A 120.3 . .
C45 C46 H46A 120.3 . .
C46 C47 C48 119.4(11) . .
C46 C47 H47A 120.3 . .
C48 C47 H47A 120.3 . .
C47 C48 C49 118.6(11) . .
C47 C48 H48A 120.7 . .
C49 C48 H48A 120.7 . .
N4 C49 C48 121.6(12) . .
N4 C49 H49A 119.2 . .
C48 C49 H49A 119.2 . .
C1DA N1DA C2DA 123.4(12) . .
C1DA N1DA C3DA 123.9(11) . .
C2DA N1DA C3DA 112.7(11) . .
O1DA C1DA N1DA 125.5(12) . .
O1DA C1DA H1DD 117.2 . .
N1DA C1DA H1DD 117.2 . .
N1DA C2DA H2DA 109.5 . .
N1DA C2DA H2DB 109.5 . .
H2DA C2DA H2DB 109.5 . .
N1DA C2DA H2DC 109.5 . .
H2DA C2DA H2DC 109.5 . .
H2DB C2DA H2DC 109.5 . .
N1DA C3DA H3DA 109.5 . .
N1DA C3DA H3DB 109.5 . .
H3DA C3DA H3DB 109.5 . .
N1DA C3DA H3DC 109.5 . .
H3DA C3DA H3DC 109.5 . .
H3DB C3DA H3DC 109.5 . .
C1DB N1DB C2DB 120.9(8) . .
C1DB N1DB C3DB 119.3(9) . .
C2DB N1DB C3DB 119.6(9) . .
O1DB C1DB N1DB 124.4(11) . .
O1DB C1DB H1DA 117.8 . .
N1DB C1DB H1DA 117.8 . .
N1DB C2DB H2DD 109.5 . .
N1DB C2DB H2DE 109.5 . .
H2DD C2DB H2DE 109.5 . .
N1DB C2DB H2DF 109.5 . .
H2DD C2DB H2DF 109.5 . .
H2DE C2DB H2DF 109.5 . .
N1DB C3DB H3DD 109.5 . .
N1DB C3DB H3DE 109.5 . .
H3DD C3DB H3DE 109.5 . .
N1DB C3DB H3DF 109.5 . .
H3DD C3DB H3DF 109.5 . .
H3DE C3DB H3DF 109.5 . .
C1DC N1DC C2DC 126.6(16) . .
C1DC N1DC C3DC 117.6(15) . .
C2DC N1DC C3DC 115.7(14) . .
O1DC C1DC N1DC 125(2) . .
O1DC C1DC H1DE 117.7 . .
N1DC C1DC H1DE 117.7 . .
N1DC C2DC H2DG 109.5 . .
N1DC C2DC H2DH 109.5 . .
H2DG C2DC H2DH 109.5 . .
N1DC C2DC H2DI 109.5 . .
H2DG C2DC H2DI 109.5 . .
H2DH C2DC H2DI 109.5 . .
N1DC C3DC H3DG 109.5 . .
N1DC C3DC H3DH 109.5 . .
H3DG C3DC H3DH 109.5 . .
N1DC C3DC H3DI 109.5 . .
H3DG C3DC H3DI 109.5 . .
H3DH C3DC H3DI 109.5 . .
C1DD N1DD C2DD 115(2) . .
C1DD N1DD C3DD 116(2) . .
C2DD N1DD C3DD 120.5(19) . .
O1DD C1DD N1DD 130(3) . .
O1DD C1DD H1DC 114.8 . .
N1DD C1DD H1DC 114.8 . .
N1DD C2DD H2DM 109.5 . .
N1DD C2DD H2DN 109.5 . .
H2DM C2DD H2DN 109.5 . .
N1DD C2DD H2DO 109.5 . .
H2DM C2DD H2DO 109.5 . .
H2DN C2DD H2DO 109.5 . .
N1DD C3DD H3DM 109.5 . .
N1DD C3DD H3DN 109.5 . .
H3DM C3DD H3DN 109.5 . .
N1DD C3DD H3DO 109.5 . .
H3DM C3DD H3DO 109.5 . .
H3DN C3DD H3DO 109.5 . .
C1DE N1DE C3DE 115.4(19) . .
C1DE N1DE C2DE 132(2) . .
C3DE N1DE C2DE 112.0(17) . .
N1DE C1DE O1DE 111(2) . .
N1DE C1DE H1DB 124.6 . .
O1DE C1DE H1DB 124.6 . .
N1DE C2DE H2DJ 109.5 . .
N1DE C2DE H2DK 109.5 . .
H2DJ C2DE H2DK 109.5 . .
N1DE C2DE H2DL 109.5 . .
H2DJ C2DE H2DL 109.5 . .
H2DK C2DE H2DL 109.5 . .
N1DE C3DE H3DJ 109.5 . .
N1DE C3DE H3DK 109.5 . .
H3DJ C3DE H3DK 109.5 . .
N1DE C3DE H3DL 109.5 . .
H3DJ C3DE H3DL 109.5 . .
H3DK C3DE H3DL 109.5 . .

loop_
_geom_bond_atom_site_label_1
_geom_bond_atom_site_label_2
_geom_bond_distance
_geom_bond_site_symmetry_2
Cd1 O2 2.244(5) .
Cd1 N1 2.319(6) .
Cd1 O6 2.332(5) 1_545
Cd1 N2 2.349(6) .
Cd1 O3 2.389(5) 1_455
Cd1 O5 2.547(5) 1_545
Cd1 O4 2.549(5) 1_455
Cd1 Cd2 3.4732(7) .
Cd2 O3 2.251(5) 1_455
Cd2 O1 2.270(6) .
Cd2 N3 2.315(7) .
Cd2 O8 2.343(6) 2_566
Cd2 N4 2.348(8) .
Cd2 O7 2.463(6) 2_566
Cd2 C29 2.708(8) 2_566
O1 C8 1.249(10) .
O2 C8 1.283(10) .
O3 C15 1.287(9) .
O3 Cd2 2.251(5) 1_655
O3 Cd1 2.389(5) 1_655
O4 C15 1.243(9) .
O4 Cd1 2.549(5) 1_655
O5 C22 1.249(10) .
O5 Cd1 2.547(5) 1_565
O6 C22 1.275(9) .
O6 Cd1 2.332(5) 1_565
O7 C29 1.255(11) .
O7 Cd2 2.463(6) 2_566
O8 C29 1.214(12) .
O8 Cd2 2.343(6) 2_566
N1 C30 1.335(11) .
N1 C34 1.354(10) .
N2 C39 1.316(11) .
N2 C35 1.344(9) .
N3 C40 1.322(12) .
N3 C44 1.341(11) .
N4 C49 1.324(13) .
N4 C45 1.350(11) .
C1 C9 1.527(9) .
C1 C23 1.542(9) .
C1 C16 1.552(9) .
C1 C2 1.560(9) .
C2 C7 1.383(10) .
C2 C3 1.397(9) .
C3 C4 1.388(10) .
C3 H3A 0.9500 .
C4 C5 1.402(10) .
C4 H4A 0.9500 .
C5 C6 1.387(10) .
C5 C8 1.489(10) .
C6 C7 1.387(11) .
C6 H6A 0.9500 .
C7 H7A 0.9500 .
C9 C10 1.399(9) .
C9 C14 1.406(10) .
C10 C11 1.378(10) .
C10 H10A 0.9500 .
C11 C12 1.390(10) .
C11 H11A 0.9500 .
C12 C13 1.390(10) .
C12 C15 1.490(10) .
C13 C14 1.388(9) .
C13 H13A 0.9500 .
C14 H14A 0.9500 .
C16 C17 1.383(11) .
C16 C21 1.397(10) .
C17 C18 1.396(10) .
C17 H17A 0.9500 .
C18 C19 1.387(10) .
C18 H18A 0.9500 .
C19 C20 1.385(11) .
C19 C22 1.517(10) .
C20 C21 1.391(10) .
C20 H20A 0.9500 .
C21 H21A 0.9500 .
C23 C24 1.387(11) .
C23 C28 1.406(10) .
C24 C25 1.392(10) .
C24 H24A 0.9500 .
C25 C26 1.400(11) .
C25 H25A 0.9500 .
C26 C27 1.390(12) .
C26 C29 1.524(10) .
C27 C28 1.386(10) .
C27 H27A 0.9500 .
C28 H28A 0.9500 .
C29 Cd2 2.708(8) 2_566
C30 C31 1.414(12) .
C30 H30A 0.9500 .
C31 C32 1.350(13) .
C31 H31A 0.9500 .
C32 C33 1.375(14) .
C32 H32A 0.9500 .
C33 C34 1.383(11) .
C33 H33A 0.9500 .
C34 C35 1.488(12) .
C35 C36 1.398(10) .
C36 C37 1.364(14) .
C36 H36A 0.9500 .
C37 C38 1.392(15) .
C37 H37A 0.9500 .
C38 C39 1.386(13) .
C38 H38A 0.9500 .
C39 H39A 0.9500 .
C40 C41 1.378(14) .
C40 H40A 0.9500 .
C41 C42 1.376(15) .
C41 H41A 0.9500 .
C42 C43 1.374(15) .
C42 H42A 0.9500 .
C43 C44 1.384(12) .
C43 H43A 0.9500 .
C44 C45 1.499(13) .
C45 C46 1.376(13) .
C46 C47 1.373(16) .
C46 H46A 0.9500 .
C47 C48 1.376(18) .
C47 H47A 0.9500 .
C48 C49 1.403(16) .
C48 H48A 0.9500 .
C49 H49A 0.9500 .
O1DA C1DA 1.253(14) .
N1DA C1DA 1.296(14) .
N1DA C2DA 1.440(14) .
N1DA C3DA 1.530(18) .
C1DA H1DD 0.9500 .
C2DA H2DA 0.9800 .
C2DA H2DB 0.9800 .
C2DA H2DC 0.9800 .
C3DA H3DA 0.9800 .
C3DA H3DB 0.9800 .
C3DA H3DC 0.9800 .
O1DB C1DB 1.193(13) .
N1DB C1DB 1.346(12) .
N1DB C2DB 1.441(13) .
N1DB C3DB 1.446(14) .
C1DB H1DA 0.9500 .
C2DB H2DD 0.9800 .
C2DB H2DE 0.9800 .
C2DB H2DF 0.9800 .
C3DB H3DD 0.9800 .
C3DB H3DE 0.9800 .
C3DB H3DF 0.9800 .
N1DC C1DC 1.31(2) .
N1DC C2DC 1.41(2) .
N1DC C3DC 1.446(19) .
O1DC C1DC 1.24(3) .
C1DC H1DE 0.9500 .
C2DC H2DG 0.9800 .
C2DC H2DH 0.9800 .
C2DC H2DI 0.9800 .
C3DC H3DG 0.9800 .
C3DC H3DH 0.9800 .
C3DC H3DI 0.9800 .
N1DD C1DD 1.38(4) .
N1DD C2DD 1.39(3) .
N1DD C3DD 1.40(3) .
O1DD C1DD 1.22(3) .
C1DD H1DC 0.9500 .
C2DD H2DM 0.9800 .
C2DD H2DN 0.9800 .
C2DD H2DO 0.9800 .
C3DD H3DM 0.9800 .
C3DD H3DN 0.9800 .
C3DD H3DO 0.9800 .
N1DE C1DE 1.29(3) .
N1DE C3DE 1.45(3) .
N1DE C2DE 1.46(3) .
O1DE C1DE 1.36(3) .
C1DE H1DB 0.9500 .
C2DE H2DJ 0.9800 .
C2DE H2DK 0.9800 .
C2DE H2DL 0.9800 .
C3DE H3DJ 0.9800 .
C3DE H3DK 0.9800 .
C3DE H3DL 0.9800 .
